data_4035916
loop_
_publ_author_name
'Chang, Meng-Yang'
'Chen, Han-Yu'
'Tsai, Yu-Lin'

_publ_section_title
;
 Intramolecular Benzannulation of 3-Sulfonyl-2-benzylchromen-4-ones:
 Synthesis of Sulfonyl Dibenzooxabicyclo[3.3.1]nonanes.
;
_journal_issue 1
_journal_name_full 'The Journal of organic chemistry'
_journal_page_first 443
_journal_page_last 449
_journal_paper_doi 10.1021/acs.joc.8b02726
_journal_volume 84
_journal_year 2019
_chemical_formula_sum 'C22 H17 F O3 S'
_chemical_formula_weight 380.41
_space_group_crystal_system monoclinic
_space_group_IT_number 14
_space_group_name_Hall '-P 2ybc'
_space_group_name_H-M_alt 'P 1 21/c 1'
_atom_sites_solution_hydrogens geom
_audit_creation_method SHELXL-2014/6
_cell_angle_alpha 90
_cell_angle_beta 101.423(2)
_cell_angle_gamma 90
_cell_formula_units_Z 4
_cell_length_a 8.8548(5)
_cell_length_b 10.0501(6)
_cell_length_c 20.0035(12)
_cell_measurement_reflns_used 9966
_cell_measurement_temperature 100(2)
_cell_measurement_theta_max 26.5081
_cell_measurement_theta_min 2.3465
_cell_volume 1744.88(18)
_computing_cell_refinement 'SAINT V8.34A (Bruker AXS Inc., 2013)'
_computing_data_collection 'Bruker APEX2'
_computing_data_reduction 'SAINT V8.34A (Bruker AXS Inc., 2013)'
_computing_molecular_graphics 'Bruker SHELXTL'
_computing_publication_material 'Bruker SHELXTL'
_computing_structure_refinement 'SHELXL-2014/6 (Sheldrick, 2014)'
_diffrn_ambient_temperature 100(2)
_diffrn_detector_area_resol_mean 8.3333
_diffrn_measured_fraction_theta_full 1.000
_diffrn_measured_fraction_theta_max 0.994
_diffrn_measurement_device_type 'Bruker APEX-II CCD'
_diffrn_measurement_method '\f and \w scans'
_diffrn_radiation_type MoK\a
_diffrn_radiation_wavelength 0.71073
_diffrn_reflns_av_R_equivalents 0.0212
_diffrn_reflns_av_unetI/netI 0.0145
_diffrn_reflns_Laue_measured_fraction_full 1.000
_diffrn_reflns_Laue_measured_fraction_max 0.994
_diffrn_reflns_limit_h_max 10
_diffrn_reflns_limit_h_min -11
_diffrn_reflns_limit_k_max 12
_diffrn_reflns_limit_k_min -12
_diffrn_reflns_limit_l_max 25
_diffrn_reflns_limit_l_min -25
_diffrn_reflns_number 22097
_diffrn_reflns_point_group_measured_fraction_full 1.000
_diffrn_reflns_point_group_measured_fraction_max 0.994
_diffrn_reflns_theta_full 25.242
_diffrn_reflns_theta_max 26.508
_diffrn_reflns_theta_min 2.077
_exptl_absorpt_coefficient_mu 0.217
_exptl_absorpt_correction_T_max 0.9485
_exptl_absorpt_correction_T_min 0.9044
_exptl_absorpt_correction_type multi-scan
_exptl_absorpt_process_details 'SADABS V2014/4 (Bruker AXS Inc.)'
_exptl_crystal_colour colorless
_exptl_crystal_density_diffrn 1.448
_exptl_crystal_density_meas ?
_exptl_crystal_density_method 'not measured'
_exptl_crystal_description tabullar
_exptl_crystal_F_000 792
_exptl_crystal_size_max 0.15
_exptl_crystal_size_mid 0.13
_exptl_crystal_size_min 0.05
_refine_diff_density_max 0.432
_refine_diff_density_min -0.407
_refine_diff_density_rms 0.045
_refine_ls_extinction_method none
_refine_ls_goodness_of_fit_ref 1.034
_refine_ls_hydrogen_treatment constr
_refine_ls_matrix_type full
_refine_ls_number_parameters 244
_refine_ls_number_reflns 3604
_refine_ls_number_restraints 0
_refine_ls_restrained_S_all 1.034
_refine_ls_R_factor_all 0.0355
_refine_ls_R_factor_gt 0.0308
_refine_ls_shift/su_max 0.001
_refine_ls_shift/su_mean 0.000
_refine_ls_structure_factor_coef Fsqd
_refine_ls_weighting_details 'w=1/[\s^2^(Fo^2^)+(0.0378P)^2^+1.1429P] where P=(Fo^2^+2Fc^2^)/3'
_refine_ls_weighting_scheme calc
_refine_ls_wR_factor_gt 0.0781
_refine_ls_wR_factor_ref 0.0811
_reflns_Friedel_coverage 0.000
_reflns_number_gt 3242
_reflns_number_total 3604
_reflns_threshold_expression 'I > 2\s(I)'
_cod_data_source_file jo8b02726_si_001.cif
_cod_data_source_block mo_180550LT_0m
_cod_depositor_comments
;
The following automatic conversions were performed:

data item '_exptl_crystal_density_meas' value 'not measured' was
changed to '?' -- the value is perceived as not measured.

Automatic conversion script
Id: cif_fix_values 6909 2019-04-08 15:41:33Z antanas 
;
_cod_original_sg_symbol_H-M 'P 21/c'
_cod_database_code 4035916
_shelx_space_group_comment
;
The symmetry employed for this shelxl refinement is uniquely defined
by the following loop, which should always be used as a source of
symmetry information in preference to the above space-group names.
They are only intended as comments.
;
_shelxl_version_number 2014/6

loop_
_space_group_symop_operation_xyz
'x, y, z'
'-x, y+1/2, -z+1/2'
'-x, -y, -z'
'x, -y-1/2, z-1/2'

loop_
_atom_site_label
_atom_site_type_symbol
_atom_site_fract_x
_atom_site_fract_y
_atom_site_fract_z
_atom_site_U_iso_or_equiv
_atom_site_adp_type
_atom_site_occupancy
_atom_site_site_symmetry_order
_atom_site_calc_flag
_atom_site_refinement_flags_posn
_atom_site_refinement_flags_adp
S1 S 0.57296(4) 1.07529(3) 0.11860(2) 0.01387(10) Uani 1 1 d . .
F1 F 0.60407(12) 1.00975(10) 0.41064(4) 0.0324(2) Uani 1 1 d . .
O1 O 0.65488(11) 0.76149(10) 0.16683(5) 0.0176(2) Uani 1 1 d . .
O2 O 0.41623(11) 1.05197(10) 0.08362(5) 0.0199(2) Uani 1 1 d . .
O3 O 0.64543(11) 1.19990(10) 0.10779(5) 0.0191(2) Uani 1 1 d . .
C1 C 0.59653(18) 1.02483(15) 0.34265(7) 0.0212(3) Uani 1 1 d . .
C2 C 0.48274(17) 0.95756(14) 0.29865(8) 0.0200(3) Uani 1 1 d . .
H14 H 0.4122 0.9016 0.3154 0.024 Uiso 1 1 calc R U
C3 C 0.47426(16) 0.97397(14) 0.22930(7) 0.0173(3) Uani 1 1 d . .
H15 H 0.3972 0.9292 0.1974 0.021 Uiso 1 1 calc R U
C4 C 0.58003(15) 1.05687(13) 0.20676(7) 0.0145(3) Uani 1 1 d . .
C5 C 0.68644(15) 0.94667(13) 0.09018(7) 0.0137(3) Uani 1 1 d . .
H13 H 0.6780 0.9620 0.0402 0.016 Uiso 1 1 calc R U
C6 C 0.62908(15) 0.80494(13) 0.09675(7) 0.0151(3) Uani 1 1 d . .
H12 H 0.5155 0.8037 0.0784 0.018 Uiso 1 1 calc R U
C7 C 0.78484(15) 0.80387(13) 0.21093(7) 0.0151(3) Uani 1 1 d . .
C8 C 0.80449(17) 0.75528(14) 0.27739(7) 0.0192(3) Uani 1 1 d . .
H11 H 0.7311 0.6958 0.2896 0.023 Uiso 1 1 calc R U
C9 C 0.93138(17) 0.79414(15) 0.32543(7) 0.0222(3) Uani 1 1 d . .
H1 H 0.9458 0.7605 0.3706 0.027 Uiso 1 1 calc R U
C10 C 0.70350(17) 1.10685(15) 0.32187(7) 0.0207(3) Uani 1 1 d . .
H17 H 0.7807 1.1507 0.3541 0.025 Uiso 1 1 calc R U
C11 C 0.69458(16) 1.12319(14) 0.25237(7) 0.0168(3) Uani 1 1 d . .
H16 H 0.7659 1.1791 0.2360 0.020 Uiso 1 1 calc R U
C12 C 1.03816(17) 0.88239(16) 0.30780(8) 0.0224(3) Uani 1 1 d . .
H2 H 1.1261 0.9080 0.3407 0.027 Uiso 1 1 calc R U
C13 C 1.01554(16) 0.93272(14) 0.24212(7) 0.0187(3) Uani 1 1 d . .
H3 H 1.0879 0.9938 0.2304 0.022 Uiso 1 1 calc R U
C14 C 0.88806(15) 0.89493(13) 0.19298(7) 0.0147(3) Uani 1 1 d . .
C15 C 0.85927(15) 0.95041(13) 0.12105(7) 0.0143(3) Uani 1 1 d . .
H10 H 0.8981 1.0439 0.1217 0.017 Uiso 1 1 calc R U
C16 C 0.94075(15) 0.86419(13) 0.07677(7) 0.0149(3) Uani 1 1 d . .
C17 C 0.86872(16) 0.74895(14) 0.04684(7) 0.0164(3) Uani 1 1 d . .
C18 C 0.94719(16) 0.66895(15) 0.00796(7) 0.0201(3) Uani 1 1 d . .
H7 H 0.8993 0.5907 -0.0129 0.024 Uiso 1 1 calc R U
C19 C 1.09428(17) 0.70223(15) -0.00067(7) 0.0210(3) Uani 1 1 d . .
H6 H 1.1470 0.6462 -0.0267 0.025 Uiso 1 1 calc R U
C20 C 1.16409(16) 0.81735(15) 0.02875(7) 0.0199(3) Uani 1 1 d . .
H5 H 1.2644 0.8407 0.0225 0.024 Uiso 1 1 calc R U
C21 C 1.08748(16) 0.89825(14) 0.06721(7) 0.0176(3) Uani 1 1 d . .
H4 H 1.1352 0.9773 0.0871 0.021 Uiso 1 1 calc R U
C22 C 0.70549(16) 0.71227(14) 0.05263(7) 0.0188(3) Uani 1 1 d . .
H8 H 0.7067 0.6212 0.0715 0.023 Uiso 1 1 calc R U
H9 H 0.6409 0.7102 0.0062 0.023 Uiso 1 1 calc R U

loop_
_atom_site_aniso_label
_atom_site_aniso_U_11
_atom_site_aniso_U_22
_atom_site_aniso_U_33
_atom_site_aniso_U_23
_atom_site_aniso_U_13
_atom_site_aniso_U_12
S1 0.01330(17) 0.01453(17) 0.01342(16) 0.00058(12) 0.00179(12) 0.00137(12)
F1 0.0443(6) 0.0392(6) 0.0150(4) 0.0020(4) 0.0094(4) 0.0010(4)
O1 0.0184(5) 0.0176(5) 0.0161(5) 0.0012(4) 0.0017(4) -0.0054(4)
O2 0.0149(5) 0.0252(5) 0.0181(5) -0.0005(4) -0.0005(4) 0.0024(4)
O3 0.0232(5) 0.0153(5) 0.0198(5) 0.0020(4) 0.0066(4) 0.0003(4)
C1 0.0280(8) 0.0225(7) 0.0144(7) 0.0014(6) 0.0073(6) 0.0075(6)
C2 0.0214(7) 0.0179(7) 0.0236(7) 0.0021(6) 0.0113(6) 0.0029(5)
C3 0.0143(6) 0.0168(6) 0.0211(7) -0.0010(6) 0.0042(5) 0.0019(5)
C4 0.0153(6) 0.0153(6) 0.0131(6) -0.0002(5) 0.0034(5) 0.0036(5)
C5 0.0135(6) 0.0147(6) 0.0130(6) -0.0004(5) 0.0025(5) 0.0008(5)
C6 0.0135(6) 0.0160(7) 0.0148(6) -0.0001(5) 0.0006(5) -0.0016(5)
C7 0.0149(6) 0.0130(6) 0.0169(7) -0.0013(5) 0.0015(5) 0.0028(5)
C8 0.0241(7) 0.0151(7) 0.0196(7) 0.0017(5) 0.0074(6) 0.0036(5)
C9 0.0278(8) 0.0238(7) 0.0146(7) 0.0013(6) 0.0028(6) 0.0093(6)
C10 0.0229(7) 0.0202(7) 0.0182(7) -0.0046(6) 0.0018(6) 0.0015(6)
C11 0.0169(6) 0.0145(6) 0.0190(7) -0.0016(5) 0.0035(5) 0.0012(5)
C12 0.0179(7) 0.0287(8) 0.0179(7) -0.0048(6) -0.0026(5) 0.0060(6)
C13 0.0146(6) 0.0206(7) 0.0207(7) -0.0036(6) 0.0027(5) 0.0015(5)
C14 0.0141(6) 0.0145(6) 0.0154(6) -0.0010(5) 0.0024(5) 0.0032(5)
C15 0.0123(6) 0.0138(6) 0.0162(6) 0.0000(5) 0.0016(5) -0.0023(5)
C16 0.0152(6) 0.0163(6) 0.0127(6) 0.0039(5) 0.0017(5) 0.0021(5)
C17 0.0173(7) 0.0175(7) 0.0138(6) 0.0030(5) 0.0017(5) 0.0023(5)
C18 0.0225(7) 0.0209(7) 0.0158(7) -0.0010(6) 0.0015(6) 0.0030(6)
C19 0.0217(7) 0.0281(8) 0.0135(6) 0.0018(6) 0.0043(5) 0.0084(6)
C20 0.0156(7) 0.0284(8) 0.0161(7) 0.0079(6) 0.0039(5) 0.0038(6)
C21 0.0174(7) 0.0196(7) 0.0152(6) 0.0049(5) 0.0016(5) 0.0002(5)
C22 0.0193(7) 0.0156(7) 0.0213(7) -0.0043(5) 0.0036(6) -0.0020(5)

loop_
_atom_type_symbol
_atom_type_description
_atom_type_scat_dispersion_real
_atom_type_scat_dispersion_imag
_atom_type_scat_source
C C 0.0033 0.0016 'International Tables Vol C Tables 4.2.6.8 and 6.1.1.4'
H H 0.0000 0.0000 'International Tables Vol C Tables 4.2.6.8 and 6.1.1.4'
O O 0.0106 0.0060 'International Tables Vol C Tables 4.2.6.8 and 6.1.1.4'
F F 0.0171 0.0103 'International Tables Vol C Tables 4.2.6.8 and 6.1.1.4'
S S 0.1246 0.1234 'International Tables Vol C Tables 4.2.6.8 and 6.1.1.4'

loop_
_geom_angle_atom_site_label_1
_geom_angle_atom_site_label_2
_geom_angle_atom_site_label_3
_geom_angle
O3 S1 O2 118.78(6)
O3 S1 C4 108.22(6)
O2 S1 C4 107.94(6)
O3 S1 C5 106.48(6)
O2 S1 C5 105.89(6)
C4 S1 C5 109.26(6)
C7 O1 C6 118.83(10)
F1 C1 C2 118.06(13)
F1 C1 C10 117.90(14)
C2 C1 C10 124.04(13)
C1 C2 C3 118.01(13)
C1 C2 H14 121.0
C3 C2 H14 121.0
C2 C3 C4 119.28(13)
C2 C3 H15 120.4
C4 C3 H15 120.4
C11 C4 C3 121.54(13)
C11 C4 S1 118.84(10)
C3 C4 S1 119.59(11)
C6 C5 C15 108.11(11)
C6 C5 S1 115.31(9)
C15 C5 S1 115.53(9)
C6 C5 H13 105.7
C15 C5 H13 105.7
S1 C5 H13 105.7
O1 C6 C5 112.01(11)
O1 C6 C22 111.92(11)
C5 C6 C22 109.00(11)
O1 C6 H12 107.9
C5 C6 H12 107.9
C22 C6 H12 107.9
O1 C7 C14 123.31(12)
O1 C7 C8 115.77(12)
C14 C7 C8 120.84(13)
C9 C8 C7 119.64(13)
C9 C8 H11 120.2
C7 C8 H11 120.2
C8 C9 C12 120.23(13)
C8 C9 H1 119.9
C12 C9 H1 119.9
C1 C10 C11 117.80(13)
C1 C10 H17 121.1
C11 C10 H17 121.1
C10 C11 C4 119.33(13)
C10 C11 H16 120.3
C4 C11 H16 120.3
C13 C12 C9 119.69(13)
C13 C12 H2 120.2
C9 C12 H2 120.2
C12 C13 C14 120.93(13)
C12 C13 H3 119.5
C14 C13 H3 119.5
C7 C14 C13 118.62(13)
C7 C14 C15 119.44(12)
C13 C14 C15 121.94(12)
C14 C15 C16 109.47(11)
C14 C15 C5 109.87(11)
C16 C15 C5 107.61(11)
C14 C15 H10 110.0
C16 C15 H10 110.0
C5 C15 H10 110.0
C21 C16 C17 120.23(13)
C21 C16 C15 120.23(12)
C17 C16 C15 119.53(12)
C18 C17 C16 118.72(13)
C18 C17 C22 119.28(13)
C16 C17 C22 121.93(12)
C19 C18 C17 120.89(14)
C19 C18 H7 119.6
C17 C18 H7 119.6
C20 C19 C18 119.91(13)
C20 C19 H6 120.0
C18 C19 H6 120.0
C21 C20 C19 119.94(13)
C21 C20 H5 120.0
C19 C20 H5 120.0
C20 C21 C16 120.30(13)
C20 C21 H4 119.8
C16 C21 H4 119.8
C17 C22 C6 115.64(11)
C17 C22 H8 108.4
C6 C22 H8 108.4
C17 C22 H9 108.4
C6 C22 H9 108.4
H8 C22 H9 107.4

loop_
_geom_bond_atom_site_label_1
_geom_bond_atom_site_label_2
_geom_bond_distance
S1 O3 1.4428(10)
S1 O2 1.4443(10)
S1 C4 1.7619(14)
S1 C5 1.7973(13)
F1 C1 1.3570(16)
O1 C7 1.3718(16)
O1 C6 1.4427(16)
C1 C2 1.377(2)
C1 C10 1.380(2)
C2 C3 1.384(2)
C2 H14 0.9500
C3 C4 1.3934(19)
C3 H15 0.9500
C4 C11 1.3926(19)
C5 C6 1.5266(18)
C5 C15 1.5331(17)
C5 H13 1.0000
C6 C22 1.5299(19)
C6 H12 1.0000
C7 C14 1.3899(19)
C7 C8 1.3944(19)
C8 C9 1.382(2)
C8 H11 0.9500
C9 C12 1.392(2)
C9 H1 0.9500
C10 C11 1.387(2)
C10 H17 0.9500
C11 H16 0.9500
C12 C13 1.385(2)
C12 H2 0.9500
C13 C14 1.3947(19)
C13 H3 0.9500
C14 C15 1.5169(18)
C15 C16 1.5197(18)
C15 H10 1.0000
C16 C21 1.3929(19)
C16 C17 1.3983(19)
C17 C18 1.396(2)
C17 C22 1.5181(19)
C18 C19 1.388(2)
C18 H7 0.9500
C19 C20 1.387(2)
C19 H6 0.9500
C20 C21 1.386(2)
C20 H5 0.9500
C21 H4 0.9500
C22 H8 0.9900
C22 H9 0.9900
